data_8101955
loop_
_publ_author_name
'Stefani, H. A.'
'Cella, R.'
'Zukerman-Schpector, J.'
'Caracelli, I.'

_publ_section_title
;
Crystal structure of potassium trifluoro[1,3-dithiano]borate, 
K(C~4~S~2~H~7~BF~3~)
;
_journal_issue 2
_journal_name_full 'Zeitschrift f\"ur Kristallographie - New Crystal Structures'
_journal_page_first 167
_journal_page_last 168
_journal_volume 221
_journal_year 2006
_chemical_formula_moiety 'C4 H7 B F3 K S2'
_chemical_formula_structural K(C4S2H7BF3)
_chemical_formula_sum 'C4 H7 B F3 K S2'
_chemical_formula_weight 226.13
_chemical_name_systematic
; 
potassium trifluoro[1,3-dithiano]borate
;
_space_group_IT_number 14
_symmetry_cell_setting monoclinic
_symmetry_space_group_name_Hall '-P 2ybc'
_symmetry_space_group_name_H-M 'P 1 21/c 1'
_atom_sites_solution_hydrogens geom
_atom_sites_solution_primary direct
_atom_sites_solution_secondary difmap
_audit_creation_method SHELXL-97
_cell_angle_alpha 90.00
_cell_angle_beta 98.964(4)
_cell_angle_gamma 90.00
_cell_formula_units_Z 8
_cell_length_a 14.7374(3)
_cell_length_b 9.0612(1)
_cell_length_c 13.5805(2)
_cell_measurement_reflns_used 4336
_cell_measurement_temperature 296(2)
_cell_measurement_theta_max 25.52
_cell_measurement_theta_min 2.65
_cell_volume 1791.37(5)
_computing_data_collection 'COLLECT-Nonius, 1997'
_computing_data_reduction 'DENZO and SCALEPACK'
_computing_molecular_graphics ORTEP3
_computing_publication_material 'PARST, PLATON, WiGX'
_computing_structure_refinement SHELXL-97
_computing_structure_solution SIR92
_diffrn_ambient_temperature 293(2)
_diffrn_measured_fraction_theta_full 0.993
_diffrn_measured_fraction_theta_max 0.993
_diffrn_measurement_device_type 'Nonius KappaCCD'
_diffrn_measurement_method 'psi/omega, kappa offsets'
_diffrn_radiation_monochromator graphite
_diffrn_radiation_source 'fine-focus sealed tube'
_diffrn_radiation_type MoK\a
_diffrn_radiation_wavelength 0.71073
_diffrn_reflns_av_R_equivalents 0.0236
_diffrn_reflns_av_sigmaI/netI 0.0291
_diffrn_reflns_limit_h_max 19
_diffrn_reflns_limit_h_min -19
_diffrn_reflns_limit_k_max 11
_diffrn_reflns_limit_k_min -12
_diffrn_reflns_limit_l_max 17
_diffrn_reflns_limit_l_min -18
_diffrn_reflns_number 18651
_diffrn_reflns_theta_full 28.37
_diffrn_reflns_theta_max 28.37
_diffrn_reflns_theta_min 1.40
_diffrn_standards_decay_% 0
_exptl_absorpt_coefficient_mu 1.039
_exptl_absorpt_correction_T_max 0.9695
_exptl_absorpt_correction_T_min 0.8855
_exptl_absorpt_correction_type multi-scan
_exptl_crystal_colour colorless
_exptl_crystal_density_diffrn 1.677
_exptl_crystal_density_method 'not measured'
_exptl_crystal_description 'irregular plate'
_exptl_crystal_F_000 912
_exptl_crystal_size_max 0.12
_exptl_crystal_size_mid 0.10
_exptl_crystal_size_min 0.03
_refine_diff_density_max 0.373
_refine_diff_density_min -0.427
_refine_diff_density_rms 0.14
_refine_ls_extinction_method none
_refine_ls_goodness_of_fit_ref 1.105
_refine_ls_hydrogen_treatment riding
_refine_ls_matrix_type full
_refine_ls_number_parameters 199
_refine_ls_number_reflns 4460
_refine_ls_number_restraints 0
_refine_ls_restrained_S_all 1.105
_refine_ls_R_factor_all 0.0487
_refine_ls_R_factor_gt 0.0291
_refine_ls_shift/su_max 0.000
_refine_ls_shift/su_mean 0.000
_refine_ls_structure_factor_coef Fsqd
_refine_ls_weighting_details 'calc w=1/[\s^2^(Fo^2^)+(0.0560P)^2^+0.0320P] where P=(Fo^2^+2Fc^2^)/3'
_refine_ls_weighting_scheme calc
_refine_ls_wR_factor_gt 0.0846
_refine_ls_wR_factor_ref 0.0998
_reflns_number_gt 3335
_reflns_number_total 4460
_reflns_threshold_expression >2sigma(I)
_cod_data_source_file 1267-1758.cff
_cod_data_source_block jzs-0606
_cod_original_sg_symbol_H-M P12(1)/c1
_cod_original_formula_sum 'C4 H7 B1 F3 K1 S2'
_cod_database_code 8101955

loop_
_symmetry_equiv_pos_as_xyz
'x, y, z'
'-x, y+1/2, -z+1/2'
'-x, -y, -z'
'x, -y-1/2, z-1/2'

loop_
_atom_site_label
_atom_site_type_symbol
_atom_site_fract_x
_atom_site_fract_y
_atom_site_fract_z
_atom_site_U_iso_or_equiv
_atom_site_adp_type
_atom_site_occupancy
_atom_site_symmetry_multiplicity
_atom_site_Wyckoff_symbol
_atom_site_calc_flag
_atom_site_refinement_flags
_atom_site_disorder_assembly
_atom_site_disorder_group
K1 K -0.00044(3) 0.07436(5) 0.21658(3) 0.04404(13) Uani 1 4 e d . . .
K2 K 0.13741(3) 0.36456(5) 0.02374(3) 0.04714(13) Uani 1 4 e d . . .
S1 S 0.31022(4) 0.23242(7) 0.19392(4) 0.05742(17) Uani 1 4 e d . . .
S2 S 0.35592(4) 0.36504(7) 0.39834(4) 0.05568(16) Uani 1 4 e d . . .
S3 S 0.14442(3) 0.67262(6) -0.11309(3) 0.04063(13) Uani 1 4 e d . . .
S4 S 0.26327(4) 0.67899(7) 0.08722(4) 0.05045(15) Uani 1 4 e d . . .
B1 B 0.17330(14) 0.3195(2) 0.30370(16) 0.0387(5) Uani 1 4 e d . . .
B2 B 0.07740(17) 0.7703(3) 0.05537(17) 0.0444(5) Uani 1 4 e d . . .
F11 F 0.10767(8) 0.34206(14) 0.21604(9) 0.0497(3) Uani 1 4 e d . . .
F12 F 0.16300(9) 0.17285(14) 0.33177(10) 0.0588(3) Uani 1 4 e d . . .
F13 F 0.14635(8) 0.40783(16) 0.37813(10) 0.0619(4) Uani 1 4 e d . . .
F21 F 0.08675(10) 0.85859(18) 0.14021(10) 0.0732(4) Uani 1 4 e d . . .
F22 F 0.04992(9) 0.62751(15) 0.08260(10) 0.0629(4) Uani 1 4 e d . . .
F23 F 0.00359(8) 0.82507(14) -0.01402(9) 0.0517(3) Uani 1 4 e d . . .
C1 C 0.27536(12) 0.3585(2) 0.28331(14) 0.0385(4) Uani 1 4 e d . . .
H1 H 0.2732 0.4573 0.2538 0.046 Uiso 1 4 e calc R . .
C2 C 0.41756(16) 0.3179(4) 0.1773(2) 0.0826(9) Uani 1 4 e d . . .
H2A H 0.4449 0.2617 0.1286 0.099 Uiso 1 4 e calc R . .
H2B H 0.4053 0.4165 0.1509 0.099 Uiso 1 4 e calc R . .
C3 C 0.48628(17) 0.3276(5) 0.2738(2) 0.0951(11) Uani 1 4 e d . . .
H3A H 0.4963 0.2295 0.3019 0.114 Uiso 1 4 e calc R . .
H3B H 0.5445 0.3631 0.2582 0.114 Uiso 1 4 e calc R . .
C4 C 0.45551(16) 0.4273(4) 0.3500(2) 0.0819(9) Uani 1 4 e d . . .
H4A H 0.4427 0.5239 0.3204 0.098 Uiso 1 4 e calc R . .
H4B H 0.5056 0.4383 0.4050 0.098 Uiso 1 4 e calc R . .
C5 C 0.16971(13) 0.7662(2) 0.00549(13) 0.0379(4) Uani 1 4 e d . . .
H5 H 0.1875 0.8680 -0.0067 0.045 Uiso 1 4 e calc R . .
C6 C 0.25316(15) 0.6760(3) -0.15752(16) 0.0568(6) Uani 1 4 e d . . .
H6A H 0.2468 0.6244 -0.2208 0.068 Uiso 1 4 e calc R . .
H6B H 0.2689 0.7777 -0.1694 0.068 Uiso 1 4 e calc R . .
C7 C 0.33118(14) 0.6067(3) -0.08694(17) 0.0591(6) Uani 1 4 e d . . .
H7A H 0.3152 0.5056 -0.0737 0.071 Uiso 1 4 e calc R . .
H7B H 0.3857 0.6046 -0.1188 0.071 Uiso 1 4 e calc R . .
C8 C 0.35273(15) 0.6886(3) 0.01058(18) 0.0603(6) Uani 1 4 e d . . .
H8A H 0.3640 0.7914 -0.0033 0.072 Uiso 1 4 e calc R . .
H8B H 0.4088 0.6486 0.0479 0.072 Uiso 1 4 e calc R . .

loop_
_atom_site_aniso_label
_atom_site_aniso_U_11
_atom_site_aniso_U_22
_atom_site_aniso_U_33
_atom_site_aniso_U_23
_atom_site_aniso_U_13
_atom_site_aniso_U_12
K1 0.0484(2) 0.0387(2) 0.0447(3) 0.00186(19) 0.00629(18) -0.00246(17)
K2 0.0569(3) 0.0531(3) 0.0326(2) 0.00573(19) 0.01050(18) -0.0018(2)
S1 0.0624(3) 0.0719(4) 0.0390(3) -0.0036(3) 0.0112(2) 0.0192(3)
S2 0.0569(3) 0.0690(4) 0.0392(3) -0.0002(3) 0.0015(2) 0.0012(3)
S3 0.0510(3) 0.0442(3) 0.0264(2) -0.00386(19) 0.00507(19) 0.0006(2)
S4 0.0581(3) 0.0628(4) 0.0286(3) 0.0031(2) 0.0008(2) 0.0082(2)
B1 0.0469(11) 0.0386(12) 0.0316(11) 0.0043(9) 0.0096(9) 0.0009(9)
B2 0.0604(13) 0.0422(13) 0.0318(11) -0.0016(10) 0.0111(10) 0.0096(10)
F11 0.0471(6) 0.0641(8) 0.0368(6) 0.0082(6) 0.0038(5) -0.0019(5)
F12 0.0667(8) 0.0478(7) 0.0638(8) 0.0196(6) 0.0163(6) -0.0056(6)
F13 0.0554(7) 0.0802(10) 0.0526(8) -0.0224(7) 0.0164(6) 0.0047(6)
F21 0.0801(9) 0.0953(11) 0.0427(7) -0.0283(7) 0.0051(7) 0.0281(8)
F22 0.0751(8) 0.0563(8) 0.0650(9) 0.0210(7) 0.0351(7) 0.0127(6)
F23 0.0535(6) 0.0535(8) 0.0468(7) 0.0047(6) 0.0040(5) 0.0066(5)
C1 0.0440(9) 0.0382(10) 0.0335(10) 0.0072(8) 0.0064(7) 0.0048(8)
C2 0.0519(13) 0.146(3) 0.0533(15) 0.0168(17) 0.0202(11) 0.0212(16)
C3 0.0476(13) 0.172(4) 0.0669(18) 0.013(2) 0.0129(13) 0.0224(17)
C4 0.0464(12) 0.117(3) 0.079(2) 0.0070(18) -0.0017(12) -0.0088(14)
C5 0.0551(10) 0.0314(9) 0.0259(9) -0.0009(7) 0.0019(8) 0.0016(8)
C6 0.0645(13) 0.0741(16) 0.0351(11) 0.0028(11) 0.0183(10) -0.0074(11)
C7 0.0489(11) 0.0813(17) 0.0512(13) -0.0020(12) 0.0208(10) -0.0039(11)
C8 0.0479(11) 0.0750(17) 0.0564(14) 0.0025(13) 0.0029(10) -0.0097(11)

loop_
_atom_type_symbol
_atom_type_description
_atom_type_scat_dispersion_real
_atom_type_scat_dispersion_imag
_atom_type_scat_source
C C 0.0033 0.0016 'International Tables Vol C Tables 4.2.6.8 and 6.1.1.4'
H H 0.0000 0.0000 'International Tables Vol C Tables 4.2.6.8 and 6.1.1.4'
B B 0.0013 0.0007 'International Tables Vol C Tables 4.2.6.8 and 6.1.1.4'
F F 0.0171 0.0103 'International Tables Vol C Tables 4.2.6.8 and 6.1.1.4'
S S 0.1246 0.1234 'International Tables Vol C Tables 4.2.6.8 and 6.1.1.4'
K K 0.2009 0.2494 'International Tables Vol C Tables 4.2.6.8 and 6.1.1.4'

loop_
_geom_angle_atom_site_label_1
_geom_angle_atom_site_label_2
_geom_angle_atom_site_label_3
_geom_angle
_geom_angle_site_symmetry_1
_geom_angle_site_symmetry_3
_geom_angle_publ_flag
F12 K1 F11 46.51(3) . . ?
F12 K1 B1 22.90(4) . . ?
F11 K1 B1 23.97(4) . . ?
F11 K2 F22 69.50(4) . . ?
F11 K2 S3 127.99(3) . . ?
F22 K2 S3 61.35(3) . . ?
F11 K2 S1 62.25(3) . . ?
F22 K2 S1 115.17(3) . . ?
S3 K2 S1 125.94(2) . . ?
F11 K2 S4 89.01(3) . . ?
F22 K2 S4 59.47(3) . . ?
S3 K2 S4 52.31(2) . . ?
S1 K2 S4 78.60(2) . . ?
C1 S1 C2 99.2(1) . . ?
C1 S1 K2 88.43(6) . . ?
C2 S1 K2 110.12(9) . . ?
C4 S2 C1 99.1(1) . . ?
C6 S3 C5 102.7(1) . . ?
C6 S3 K2 107.76(9) . . ?
C5 S3 K2 85.24(6) . . ?
C8 S4 C5 100.4(1) . . ?
C8 S4 K2 108.04(9) . . ?
C5 S4 K2 83.02(6) . . ?
F13 B1 F12 107.0(2) . . ?
F13 B1 F11 106.8(2) . . ?
F12 B1 F11 106.0(2) . . ?
F13 B1 C1 112.2(2) . . ?
F12 B1 C1 113.6(2) . . ?
F11 B1 C1 110.8(2) . . ?
F13 B1 K1 109.7(1) . . ?
F12 B1 K1 51.40(9) . . ?
F11 B1 K1 55.73(9) . . ?
C1 B1 K1 138.1(1) . . ?
F21 B2 F23 108.5(2) . . ?
F21 B2 F22 107.6(2) . . ?
F23 B2 F22 105.8(2) . . ?
F21 B2 C5 112.3(2) . . ?
F23 B2 C5 109.9(2) . . ?
F22 B2 C5 112.4(2) . . ?
B1 F11 K2 128.4(1) . . ?
B1 F11 K1 100.3(1) . . ?
K2 F11 K1 103.62(4) . . ?
B1 F12 K1 105.7(1) . . ?
B2 F22 K2 121.5(1) . . ?
B1 C1 S1 110.4(1) . . ?
B1 C1 S2 111.3(1) . . ?
S1 C1 S2 112.7(1) . . ?
C3 C2 S1 113.2(2) . . ?
C4 C3 C2 113.3(2) . . ?
C3 C4 S2 114.7(2) . . ?
B2 C5 S3 108.4(1) . . ?
B2 C5 S4 111.4(1) . . ?
S3 C5 S4 111.9(1) . . ?
C7 C6 S3 114.2(2) . . ?
C8 C7 C6 112.8(2) . . ?
C7 C8 S4 114.2(2) . . ?

loop_
_geom_bond_atom_site_label_1
_geom_bond_atom_site_label_2
_geom_bond_distance
_geom_bond_site_symmetry_2
_geom_bond_publ_flag
K1 F12 2.806(2) . ?
K1 F11 2.903(1) . ?
K1 B1 3.456(2) . ?
K2 F11 2.722(1) . ?
K2 F22 2.881(1) . ?
K2 S3 3.3638(8) . ?
K2 S1 3.3804(8) . ?
K2 S4 3.4355(9) . ?
S1 C1 1.799(2) . ?
S1 C2 1.807(3) . ?
S2 C4 1.790(3) . ?
S2 C1 1.810(2) . ?
S3 C6 1.798(2) . ?
S3 C5 1.807(2) . ?
S4 C8 1.805(2) . ?
S4 C5 1.811(2) . ?
B1 F13 1.395(2) . ?
B1 F12 1.397(3) . ?
B1 F11 1.427(2) . ?
B1 C1 1.610(3) . ?
B2 F21 1.392(3) . ?
B2 F23 1.414(3) . ?
B2 F22 1.422(3) . ?
B2 C5 1.612(3) . ?
C2 C3 1.528(4) . ?
C3 C4 1.496(5) . ?
C6 C7 1.514(3) . ?
C7 C8 1.508(3) . ?
